data_4120991
loop_
_publ_author_name
'Sibo Lin'
'David E. Herbert'
'Alexandra Velian'
'Michael W. Day'
'Theodor Agapie'

_publ_section_title
;
 Dipalladium(I) Terphenyl Diphosphine Complexes as Models for Two-Site
 Adsorption and Activation of Organic Molecules
;
_journal_name_full 'Journal of the American Chemical Society'
_journal_page_first 15830
_journal_page_last 15840
_journal_paper_doi 10.1021/ja406696k
_journal_volume 135
_journal_year 2013
_chemical_formula_moiety 'C33 H45 P2 Pd2, B F4'
_chemical_formula_sum 'C33 H45 B F4 P2 Pd2'
_chemical_formula_weight 803.24
_chemical_name_systematic
; 
 ? 
;
_space_group_IT_number 14
_symmetry_cell_setting monoclinic
_symmetry_space_group_name_Hall '-P 2ybc'
_symmetry_space_group_name_H-M 'P 1 21/c 1'
_atom_sites_solution_hydrogens geom
_atom_sites_solution_primary direct
_atom_sites_solution_secondary difmap
_audit_creation_method SHELXL-97
_cell_angle_alpha 90.00
_cell_angle_beta 91.591(2)
_cell_angle_gamma 90.00
_cell_formula_units_Z 4
_cell_length_a 8.6364(3)
_cell_length_b 15.3772(6)
_cell_length_c 25.2392(10)
_cell_measurement_reflns_used 9973
_cell_measurement_temperature 100(2)
_cell_measurement_theta_max 35.29
_cell_measurement_theta_min 2.71
_cell_volume 3350.6(2)
_computing_cell_refinement 'Bruker SAINT'
_computing_data_collection 'Bruker APEX2'
_computing_data_reduction 'Bruker SAINT'
_computing_molecular_graphics 'Bruker SHELXTL'
_computing_publication_material 'Bruker SHELXTL'
_computing_structure_refinement 'SHELXL-97 (Sheldrick, 1997)'
_computing_structure_solution 'SHELXS-97 (Sheldrick, 1990)'
_diffrn_ambient_temperature 100(2)
_diffrn_measured_fraction_theta_full 1.000
_diffrn_measured_fraction_theta_max 0.975
_diffrn_measurement_device_type 'Bruker APEX-II CCD'
_diffrn_measurement_method '\f and \w scans'
_diffrn_radiation_monochromator graphite
_diffrn_radiation_source 'fine-focus sealed tube'
_diffrn_radiation_type MoK\a
_diffrn_radiation_wavelength 0.71073
_diffrn_reflns_av_R_equivalents 0.0506
_diffrn_reflns_av_sigmaI/netI 0.0461
_diffrn_reflns_limit_h_max 15
_diffrn_reflns_limit_h_min -11
_diffrn_reflns_limit_k_max 27
_diffrn_reflns_limit_k_min -27
_diffrn_reflns_limit_l_max 43
_diffrn_reflns_limit_l_min -45
_diffrn_reflns_number 132679
_diffrn_reflns_theta_full 30.00
_diffrn_reflns_theta_max 40.23
_diffrn_reflns_theta_min 1.55
_diffrn_standards_number 0
_exptl_absorpt_coefficient_mu 1.213
_exptl_absorpt_correction_T_max 0.7479
_exptl_absorpt_correction_T_min 0.6454
_exptl_absorpt_correction_type multi-scan
_exptl_absorpt_process_details SADABS
_exptl_crystal_colour yellow
_exptl_crystal_density_diffrn 1.592
_exptl_crystal_description prism
_exptl_crystal_F_000 1624
_exptl_crystal_size_max 0.44
_exptl_crystal_size_mid 0.14
_exptl_crystal_size_min 0.11
_refine_diff_density_max 2.489
_refine_diff_density_min -1.372
_refine_diff_density_rms 0.166
_refine_ls_extinction_method none
_refine_ls_goodness_of_fit_ref 1.072
_refine_ls_hydrogen_treatment constr
_refine_ls_matrix_type full
_refine_ls_number_parameters 406
_refine_ls_number_reflns 20523
_refine_ls_number_restraints 0
_refine_ls_restrained_S_all 1.072
_refine_ls_R_factor_all 0.0673
_refine_ls_R_factor_gt 0.0398
_refine_ls_shift/su_max 0.003
_refine_ls_shift/su_mean 0.000
_refine_ls_structure_factor_coef Fsqd
_refine_ls_weighting_details 'calc w=1/[\s^2^(Fo^2^)+(0.0378P)^2^+1.7929P] where P=(Fo^2^+2Fc^2^)/3'
_refine_ls_weighting_scheme calc
_refine_ls_wR_factor_gt 0.0807
_refine_ls_wR_factor_ref 0.0934
_reflns_number_gt 15188
_reflns_number_total 20523
_reflns_threshold_expression >2sigma(I)
_cod_data_source_file ja406696k_20.cif
_cod_data_source_block sbl28_sad
_cod_database_code 4120991

loop_
_symmetry_equiv_pos_as_xyz
'x, y, z'
'-x, y+1/2, -z+1/2'
'-x, -y, -z'
'x, -y-1/2, z-1/2'

loop_
_atom_site_label
_atom_site_type_symbol
_atom_site_fract_x
_atom_site_fract_y
_atom_site_fract_z
_atom_site_U_iso_or_equiv
_atom_site_adp_type
_atom_site_occupancy
_atom_site_symmetry_multiplicity
_atom_site_calc_flag
_atom_site_refinement_flags
_atom_site_disorder_assembly
_atom_site_disorder_group
B1 B 0.6200(4) 0.8368(3) 0.31807(11) 0.0583(12) Uani 1 1 d . . .
C1 C 0.13833(17) 0.23166(11) 0.36455(7) 0.0146(3) Uani 1 1 d . . .
C2 C 0.19457(18) 0.28420(11) 0.32373(7) 0.0160(3) Uani 1 1 d . . .
H2 H 0.2503 0.2541 0.2948 0.019 Uiso 1 1 calc R . .
C3 C 0.12455(18) 0.36565(11) 0.31098(7) 0.0155(3) Uani 1 1 d . . .
H3 H 0.1354 0.3871 0.2739 0.019 Uiso 1 1 calc R . .
C4 C -0.00510(17) 0.39555(11) 0.33866(6) 0.0140(3) Uani 1 1 d . . .
C5 C -0.05537(18) 0.34382(11) 0.38230(7) 0.0171(3) Uani 1 1 d . . .
H5 H -0.1378 0.3642 0.4031 0.021 Uiso 1 1 calc R . .
C6 C 0.01304(19) 0.26552(11) 0.39462(7) 0.0173(3) Uani 1 1 d . . .
H6 H -0.0234 0.2329 0.4237 0.021 Uiso 1 1 calc R . .
C7 C 0.16698(18) 0.13497(11) 0.36733(7) 0.0157(3) Uani 1 1 d . . .
C8 C 0.28982(19) 0.09836(11) 0.39711(7) 0.0170(3) Uani 1 1 d . . .
C9 C 0.3024(2) 0.00825(12) 0.40125(8) 0.0238(4) Uani 1 1 d . . .
H9 H 0.3854 -0.0166 0.4216 0.029 Uiso 1 1 calc R . .
C10 C 0.1942(2) -0.04564(12) 0.37578(9) 0.0256(4) Uani 1 1 d . . .
H10 H 0.2032 -0.1070 0.3789 0.031 Uiso 1 1 calc R . .
C11 C 0.0732(2) -0.00953(12) 0.34587(8) 0.0235(4) Uani 1 1 d . . .
H11 H -0.0005 -0.0461 0.3283 0.028 Uiso 1 1 calc R . .
C12 C 0.06009(19) 0.08004(12) 0.34172(7) 0.0197(3) Uani 1 1 d . . .
H12 H -0.0228 0.1044 0.3212 0.024 Uiso 1 1 calc R . .
C13 C -0.11675(17) 0.46035(11) 0.31460(7) 0.0152(3) Uani 1 1 d . . .
C14 C -0.10218(18) 0.55005(11) 0.32206(7) 0.0156(3) Uani 1 1 d . . .
C15 C -0.2131(2) 0.60668(12) 0.30016(7) 0.0202(3) Uani 1 1 d . . .
H15 H -0.2046 0.6675 0.3061 0.024 Uiso 1 1 calc R . .
C16 C -0.3363(2) 0.57364(13) 0.26962(8) 0.0224(3) Uani 1 1 d . . .
H16 H -0.4102 0.6123 0.2540 0.027 Uiso 1 1 calc R . .
C17 C -0.3522(2) 0.48498(13) 0.26181(8) 0.0220(3) Uani 1 1 d . . .
H17 H -0.4366 0.4630 0.2409 0.026 Uiso 1 1 calc R . .
C18 C -0.24397(19) 0.42810(12) 0.28473(7) 0.0195(3) Uani 1 1 d . . .
H18 H -0.2563 0.3671 0.2801 0.023 Uiso 1 1 calc R . .
C19 C 0.61853(18) 0.15338(12) 0.40829(7) 0.0186(3) Uani 1 1 d . . .
H19 H 0.6862 0.1993 0.4247 0.022 Uiso 1 1 calc R . .
C20 C 0.6231(2) 0.16697(17) 0.34831(8) 0.0295(4) Uani 1 1 d . . .
H20A H 0.7310 0.1675 0.3373 0.044 Uiso 1 1 calc R . .
H20B H 0.5740 0.2226 0.3390 0.044 Uiso 1 1 calc R . .
H20C H 0.5672 0.1196 0.3302 0.044 Uiso 1 1 calc R . .
C21 C 0.6898(2) 0.06616(14) 0.42439(9) 0.0275(4) Uani 1 1 d . . .
H21A H 0.6355 0.0192 0.4054 0.041 Uiso 1 1 calc R . .
H21B H 0.6803 0.0578 0.4626 0.041 Uiso 1 1 calc R . .
H21C H 0.7996 0.0655 0.4155 0.041 Uiso 1 1 calc R . .
C22 C 0.41603(19) 0.14407(12) 0.50066(7) 0.0183(3) Uani 1 1 d . . .
H22 H 0.4431 0.0810 0.5036 0.022 Uiso 1 1 calc R . .
C23 C 0.5355(3) 0.19599(14) 0.53332(8) 0.0282(4) Uani 1 1 d . . .
H23A H 0.5109 0.2581 0.5309 0.042 Uiso 1 1 calc R . .
H23B H 0.6390 0.1857 0.5196 0.042 Uiso 1 1 calc R . .
H23C H 0.5334 0.1775 0.5704 0.042 Uiso 1 1 calc R . .
C24 C 0.2522(2) 0.15651(15) 0.52086(9) 0.0292(4) Uani 1 1 d . . .
H24A H 0.2495 0.1393 0.5582 0.044 Uiso 1 1 calc R . .
H24B H 0.1796 0.1205 0.4999 0.044 Uiso 1 1 calc R . .
H24C H 0.2224 0.2178 0.5174 0.044 Uiso 1 1 calc R . .
C25 C -0.03702(19) 0.64151(12) 0.41965(7) 0.0186(3) Uani 1 1 d . . .
H25 H -0.1027 0.6893 0.4042 0.022 Uiso 1 1 calc R . .
C26 C 0.0838(2) 0.68203(15) 0.45764(9) 0.0299(4) Uani 1 1 d . . .
H26A H 0.0314 0.7119 0.4864 0.045 Uiso 1 1 calc R . .
H26B H 0.1466 0.7239 0.4383 0.045 Uiso 1 1 calc R . .
H26C H 0.1509 0.6362 0.4725 0.045 Uiso 1 1 calc R . .
C27 C -0.1420(3) 0.57846(16) 0.44856(9) 0.0304(4) Uani 1 1 d . . .
H27A H -0.0810 0.5286 0.4614 0.046 Uiso 1 1 calc R . .
H27B H -0.2245 0.5582 0.4242 0.046 Uiso 1 1 calc R . .
H27C H -0.1879 0.6081 0.4787 0.046 Uiso 1 1 calc R . .
C28 C 0.1715(2) 0.66773(12) 0.33016(7) 0.0195(3) Uani 1 1 d . . .
H28 H 0.2534 0.6883 0.3560 0.023 Uiso 1 1 calc R . .
C29 C 0.2556(2) 0.62467(16) 0.28474(8) 0.0300(4) Uani 1 1 d . . .
H29A H 0.1796 0.6024 0.2586 0.045 Uiso 1 1 calc R . .
H29B H 0.3190 0.5765 0.2986 0.045 Uiso 1 1 calc R . .
H29C H 0.3224 0.6675 0.2679 0.045 Uiso 1 1 calc R . .
C30 C 0.0838(3) 0.74873(14) 0.31098(9) 0.0297(4) Uani 1 1 d . . .
H30A H 0.1579 0.7932 0.3002 0.045 Uiso 1 1 calc R . .
H30B H 0.0214 0.7714 0.3397 0.045 Uiso 1 1 calc R . .
H30C H 0.0157 0.7335 0.2807 0.045 Uiso 1 1 calc R . .
C32 C 0.3802(2) 0.52319(12) 0.42038(8) 0.0215(3) Uani 1 1 d . . .
H32A H 0.4144 0.5782 0.4040 0.026 Uiso 1 1 calc R . .
H32B H 0.3631 0.5306 0.4587 0.026 Uiso 1 1 calc R . .
C33 C 0.4715(2) 0.44974(13) 0.40771(8) 0.0219(3) Uani 1 1 d . . .
H33 H 0.5280 0.4501 0.3755 0.026 Uiso 1 1 d R . .
C34 C 0.50616(19) 0.37943(12) 0.44246(8) 0.0204(3) Uani 1 1 d . . .
H34A H 0.6063 0.3523 0.4434 0.024 Uiso 1 1 d R . .
H34B H 0.4611 0.3728 0.4766 0.024 Uiso 1 1 d R . .
F1 F 0.5072(2) 0.87576(14) 0.34255(6) 0.0700(7) Uani 1 1 d . A .
F2 F 0.5762(3) 0.79344(13) 0.27318(7) 0.0619(5) Uani 1 1 d . A .
F3A F 0.7217(4) 0.79755(19) 0.35274(10) 0.0630(10) Uani 0.707(4) 1 d P A 1
F4A F 0.7045(3) 0.91841(19) 0.29871(10) 0.0548(8) Uani 0.707(4) 1 d P A 1
F3B F 0.7531(6) 0.8269(5) 0.3145(3) 0.061(2) Uani 0.293(4) 1 d P A 2
F4B F 0.5703(8) 0.7428(4) 0.3514(2) 0.055(2) Uani 0.293(4) 1 d P A 2
P1 P 0.05815(5) 0.58488(3) 0.364949(17) 0.01367(7) Uani 1 1 d . . .
P2 P 0.41974(5) 0.17516(3) 0.430286(17) 0.01451(7) Uani 1 1 d . . .
Pd1 Pd 0.198584(13) 0.460952(8) 0.379076(5) 0.01429(3) Uani 1 1 d . . .
Pd2 Pd 0.333413(13) 0.308091(8) 0.402791(5) 0.01417(3) Uani 1 1 d . . .

loop_
_atom_site_aniso_label
_atom_site_aniso_U_11
_atom_site_aniso_U_22
_atom_site_aniso_U_33
_atom_site_aniso_U_23
_atom_site_aniso_U_13
_atom_site_aniso_U_12
B1 0.0546(18) 0.101(3) 0.0195(11) -0.0028(15) -0.0002(12) 0.057(2)
C1 0.0112(5) 0.0162(6) 0.0162(7) -0.0029(5) -0.0022(5) 0.0031(5)
C2 0.0129(6) 0.0199(7) 0.0150(7) -0.0027(6) -0.0016(5) 0.0033(5)
C3 0.0145(6) 0.0185(7) 0.0136(6) -0.0021(5) -0.0004(5) 0.0013(5)
C4 0.0114(5) 0.0159(6) 0.0145(6) -0.0032(5) -0.0018(5) 0.0009(5)
C5 0.0145(6) 0.0191(7) 0.0180(7) -0.0026(6) 0.0029(5) 0.0032(5)
C6 0.0170(6) 0.0181(7) 0.0170(7) -0.0009(6) 0.0023(6) 0.0022(5)
C7 0.0130(6) 0.0173(7) 0.0169(7) -0.0035(6) 0.0002(5) 0.0027(5)
C8 0.0146(6) 0.0176(7) 0.0186(7) -0.0027(6) -0.0022(5) 0.0033(5)
C9 0.0220(7) 0.0168(7) 0.0322(10) -0.0045(7) -0.0077(7) 0.0049(6)
C10 0.0255(8) 0.0159(7) 0.0351(11) -0.0036(7) -0.0043(8) 0.0018(6)
C11 0.0206(7) 0.0193(8) 0.0303(10) -0.0083(7) -0.0031(7) 0.0010(6)
C12 0.0157(6) 0.0197(7) 0.0234(8) -0.0054(6) -0.0038(6) 0.0010(6)
C13 0.0120(5) 0.0179(7) 0.0156(7) -0.0028(5) -0.0014(5) 0.0018(5)
C14 0.0128(6) 0.0168(7) 0.0170(7) -0.0009(5) -0.0023(5) 0.0017(5)
C15 0.0179(7) 0.0194(7) 0.0229(8) 0.0000(6) -0.0035(6) 0.0031(6)
C16 0.0173(7) 0.0266(9) 0.0229(8) 0.0009(7) -0.0047(6) 0.0054(6)
C17 0.0166(7) 0.0285(9) 0.0206(8) -0.0040(7) -0.0060(6) 0.0013(6)
C18 0.0166(6) 0.0211(8) 0.0205(8) -0.0061(6) -0.0052(6) 0.0011(6)
C19 0.0131(6) 0.0255(8) 0.0172(7) -0.0004(6) 0.0003(5) 0.0041(6)
C20 0.0235(8) 0.0479(13) 0.0173(8) 0.0009(8) 0.0034(7) 0.0089(8)
C21 0.0211(8) 0.0294(10) 0.0323(10) 0.0042(8) 0.0045(7) 0.0107(7)
C22 0.0186(6) 0.0198(7) 0.0165(7) 0.0004(6) 0.0007(6) 0.0023(6)
C23 0.0366(10) 0.0308(10) 0.0167(8) 0.0000(7) -0.0044(7) -0.0070(8)
C24 0.0254(8) 0.0344(11) 0.0284(10) 0.0036(9) 0.0116(8) 0.0073(8)
C25 0.0175(6) 0.0210(7) 0.0171(7) -0.0035(6) 0.0002(6) 0.0036(6)
C26 0.0262(9) 0.0388(11) 0.0245(9) -0.0166(9) -0.0016(7) 0.0023(8)
C27 0.0294(9) 0.0359(11) 0.0265(10) 0.0000(9) 0.0115(8) -0.0008(8)
C28 0.0189(7) 0.0218(8) 0.0176(7) 0.0021(6) -0.0013(6) -0.0025(6)
C29 0.0280(9) 0.0400(12) 0.0223(9) 0.0042(8) 0.0067(8) 0.0006(8)
C30 0.0310(9) 0.0217(9) 0.0364(11) 0.0090(8) -0.0012(9) -0.0021(7)
C32 0.0169(6) 0.0196(7) 0.0274(9) -0.0024(7) -0.0101(6) -0.0015(6)
C33 0.0143(6) 0.0263(9) 0.0249(9) -0.0004(7) -0.0038(6) -0.0045(6)
C34 0.0150(6) 0.0207(8) 0.0250(8) -0.0015(6) -0.0069(6) -0.0011(6)
F1 0.0895(13) 0.0899(15) 0.0315(8) 0.0136(9) 0.0199(9) 0.0674(12)
F2 0.1030(16) 0.0537(11) 0.0296(8) -0.0058(8) 0.0135(9) 0.0034(10)
F3A 0.083(2) 0.0748(19) 0.0297(12) -0.0140(12) -0.0185(13) 0.0621(17)
F4A 0.0567(15) 0.0649(18) 0.0427(14) -0.0074(12) 0.0012(11) -0.0019(13)
F3B 0.027(2) 0.075(5) 0.080(6) -0.022(4) 0.004(3) 0.007(3)
F4B 0.094(5) 0.035(3) 0.037(3) 0.003(2) 0.026(3) 0.017(3)
P1 0.01230(15) 0.01515(17) 0.01347(17) -0.00156(14) -0.00143(13) 0.00078(13)
P2 0.01255(15) 0.01658(18) 0.01426(18) -0.00125(14) -0.00190(14) 0.00237(13)
Pd1 0.01148(4) 0.01505(5) 0.01611(5) -0.00174(4) -0.00384(4) 0.00054(4)
Pd2 0.01090(4) 0.01571(5) 0.01572(5) -0.00135(4) -0.00310(4) 0.00105(4)

loop_
_atom_type_symbol
_atom_type_description
_atom_type_scat_dispersion_real
_atom_type_scat_dispersion_imag
_atom_type_scat_source
C C 0.0033 0.0016 'International Tables Vol C Tables 4.2.6.8 and 6.1.1.4'
H H 0.0000 0.0000 'International Tables Vol C Tables 4.2.6.8 and 6.1.1.4'
B B 0.0013 0.0007 'International Tables Vol C Tables 4.2.6.8 and 6.1.1.4'
F F 0.0171 0.0103 'International Tables Vol C Tables 4.2.6.8 and 6.1.1.4'
P P 0.1023 0.0942 'International Tables Vol C Tables 4.2.6.8 and 6.1.1.4'
Pd Pd -0.9988 1.0072 'International Tables Vol C Tables 4.2.6.8 and 6.1.1.4'

loop_
_geom_angle_atom_site_label_1
_geom_angle_atom_site_label_2
_geom_angle_atom_site_label_3
_geom_angle
F3B B1 F1 147.4(5)
F3B B1 F2 97.1(4)
F1 B1 F2 115.0(3)
F3B B1 F3A 51.1(4)
F1 B1 F3A 111.9(2)
F2 B1 F3A 118.5(3)
F3B B1 F4A 66.7(5)
F1 B1 F4A 98.2(3)
F2 B1 F4A 105.0(2)
F3A B1 F4A 105.2(3)
F3B B1 F4B 100.8(5)
F1 B1 F4B 87.4(3)
F2 B1 F4B 85.8(3)
F3A B1 F4B 58.9(3)
F4A B1 F4B 164.0(3)
C2 C1 C6 117.34(15)
C2 C1 C7 122.73(14)
C6 C1 C7 117.24(15)
C2 C1 Pd2 75.19(9)
C6 C1 Pd2 98.64(11)
C7 C1 Pd2 112.03(10)
C1 C2 C3 121.18(15)
C1 C2 Pd2 69.08(9)
C3 C2 Pd2 105.09(11)
C4 C3 C2 120.79(15)
C4 C3 Pd1 68.67(9)
C2 C3 Pd1 106.25(11)
C3 C4 C5 117.37(14)
C3 C4 C13 121.61(15)
C5 C4 C13 118.24(14)
C3 C4 Pd1 75.46(9)
C5 C4 Pd1 98.59(10)
C13 C4 Pd1 111.85(11)
C6 C5 C4 121.49(15)
C5 C6 C1 121.60(16)
C12 C7 C8 119.09(16)
C12 C7 C1 117.98(14)
C8 C7 C1 122.80(15)
C9 C8 C7 119.73(16)
C9 C8 P2 124.46(13)
C7 C8 P2 115.77(13)
C10 C9 C8 120.47(17)
C11 C10 C9 119.90(18)
C12 C11 C10 119.81(17)
C11 C12 C7 120.99(16)
C14 C13 C18 119.13(15)
C14 C13 C4 123.06(14)
C18 C13 C4 117.78(15)
C15 C14 C13 120.23(15)
C15 C14 P1 123.76(13)
C13 C14 P1 115.86(12)
C16 C15 C14 119.78(17)
C17 C16 C15 120.65(16)
C16 C17 C18 119.74(16)
C17 C18 C13 120.43(17)
C21 C19 C20 111.24(16)
C21 C19 P2 116.76(13)
C20 C19 P2 108.77(12)
C23 C22 C24 111.85(17)
C23 C22 P2 110.81(13)
C24 C22 P2 109.29(13)
C27 C25 C26 111.28(17)
C27 C25 P1 109.93(13)
C26 C25 P1 110.54(12)
C29 C28 C30 110.96(17)
C29 C28 P1 109.17(14)
C30 C28 P1 116.64(13)
C33 C32 Pd1 86.41(11)
C34 C33 C32 125.17(19)
C34 C33 Pd1 114.85(12)
C32 C33 Pd1 58.31(9)
C34 C33 Pd2 57.02(9)
C32 C33 Pd2 116.09(12)
Pd1 C33 Pd2 65.85(4)
C33 C34 Pd2 88.18(11)
C14 P1 C28 109.04(8)
C14 P1 C25 103.73(8)
C28 P1 C25 106.49(9)
C14 P1 Pd1 103.90(5)
C28 P1 Pd1 111.38(6)
C25 P1 Pd1 121.55(6)
C8 P2 C22 104.41(8)
C8 P2 C19 108.08(8)
C22 P2 C19 106.49(8)
C8 P2 Pd2 104.49(6)
C22 P2 Pd2 120.85(6)
C19 P2 Pd2 111.70(6)
C32 Pd1 C4 176.73(7)
C32 Pd1 P1 94.80(5)
C4 Pd1 P1 84.08(4)
C32 Pd1 C3 147.23(7)
C4 Pd1 C3 35.87(5)
P1 Pd1 C3 106.01(4)
C32 Pd1 C33 35.29(7)
C4 Pd1 C33 146.77(6)
P1 Pd1 C33 127.39(5)
C3 Pd1 C33 114.47(6)
C32 Pd1 Pd2 88.56(5)
C4 Pd1 Pd2 92.21(4)
P1 Pd1 Pd2 172.745(13)
C3 Pd1 Pd2 73.90(4)
C33 Pd1 Pd2 57.66(5)
C34 Pd2 C1 176.44(7)
C34 Pd2 P2 95.86(5)
C1 Pd2 P2 84.07(4)
C34 Pd2 C2 147.04(7)
C1 Pd2 C2 35.73(6)
P2 Pd2 C2 106.02(4)
C34 Pd2 C33 34.81(7)
C1 Pd2 C33 146.32(6)
P2 Pd2 C33 128.24(4)
C2 Pd2 C33 114.59(6)
C34 Pd2 Pd1 86.94(5)
C1 Pd2 Pd1 92.68(4)
P2 Pd2 Pd1 172.100(13)
C2 Pd2 Pd1 74.76(4)
C33 Pd2 Pd1 56.49(4)

loop_
_geom_bond_atom_site_label_1
_geom_bond_atom_site_label_2
_geom_bond_distance
B1 F3B 1.165(6)
B1 F1 1.313(3)
B1 F2 1.359(4)
B1 F3A 1.364(3)
B1 F4A 1.538(6)
B1 F4B 1.732(7)
C1 C2 1.406(2)
C1 C6 1.436(2)
C1 C7 1.509(2)
C1 Pd2 2.2497(15)
C2 C3 1.424(2)
C2 Pd2 2.3284(16)
C3 C4 1.413(2)
C3 Pd1 2.3344(16)
C4 C5 1.436(2)
C4 C13 1.503(2)
C4 Pd1 2.2464(15)
C5 C6 1.373(2)
C7 C12 1.397(2)
C7 C8 1.401(2)
C8 C9 1.394(3)
C8 P2 1.8173(17)
C9 C10 1.393(3)
C10 C11 1.388(3)
C11 C12 1.386(3)
C13 C14 1.397(2)
C13 C18 1.405(2)
C14 C15 1.397(2)
C14 P1 1.8146(16)
C15 C16 1.392(2)
C16 C17 1.384(3)
C17 C18 1.394(3)
C19 C21 1.526(3)
C19 C20 1.530(3)
C19 P2 1.8496(16)
C22 C23 1.528(3)
C22 C24 1.529(3)
C22 P2 1.8405(18)
C25 C27 1.527(3)
C25 C26 1.530(3)
C25 P1 1.8448(18)
C28 C29 1.525(3)
C28 C30 1.530(3)
C28 P1 1.8439(18)
C32 C33 1.419(3)
C32 Pd1 2.0907(16)
C33 C34 1.419(3)
C33 Pd1 2.4522(17)
C33 Pd2 2.4848(18)
C34 Pd2 2.0854(16)
P1 Pd1 2.2816(4)
P2 Pd2 2.2775(5)
Pd1 Pd2 2.68340(19)
